data_2222437
loop_
_publ_author_name
'Xia, Jun'
'Wei, Jun-Fu'

_publ_section_title
Poly[diaqua(\m~4~-3,5-dicarboxylatopyrazol-1-ido-\k^6^<i>N</i>^1^,<i>O</i>^5^:<i>N</i>^2^,<i>O</i>^3^:<i>O</i>^3'^:<i>O</i>^5^,<i>O</i>^5'^)lanthanum(III)]
_journal_coeditor_code RZ2328
_journal_issue 7
_journal_name_full 'Acta Crystallographica Section E'
_journal_page_first m732
_journal_paper_doi 10.1107/S1600536809020479
_journal_volume 65
_journal_year 2009
_chemical_formula_iupac '[La (C5 H N2 O4) (H2 O)2]'
_chemical_formula_moiety 'C5 H5 La N2 O6'
_chemical_formula_sum 'C5 H5 La N2 O6'
_chemical_formula_weight 328.02
_chemical_name_systematic
;
Poly[diaqua(\m~4~-3,5-dicarboxylatopyrazol-1-ido-
\k^6^<i>N</i>^1^,<i>O</i>^5^:<i>N</i>^2^,<i>O</i>^3^:<i>O</i>^3'^:
<i>O</i>^5^,<i>O</i>^5'^)lanthanum(III)]
;
_space_group_IT_number 61
_symmetry_cell_setting orthorhombic
_symmetry_space_group_name_Hall '-P 2ac 2ab'
_symmetry_space_group_name_H-M 'P b c a'
_atom_sites_solution_hydrogens geom
_atom_sites_solution_primary direct
_atom_sites_solution_secondary difmap
_audit_creation_method SHELXL97
_cell_angle_alpha 90.00
_cell_angle_beta 90.00
_cell_angle_gamma 90.00
_cell_formula_units_Z 8
_cell_length_a 12.5712(8)
_cell_length_b 8.4350(6)
_cell_length_c 16.0070(10)
_cell_measurement_reflns_used 3962
_cell_measurement_temperature 293(2)
_cell_measurement_theta_max 27.8
_cell_measurement_theta_min 2.54
_cell_volume 1697.35(19)
_computing_cell_refinement 'SAINT-Plus (Bruker, 2007)'
_computing_data_collection 'APEX2 (Bruker, 2007)'
_computing_data_reduction 'SAINT-Plus (Bruker, 2007)'
_computing_molecular_graphics 'SHELXTL (Sheldrick, 2008)'
_computing_publication_material 'SHELXTL (Sheldrick, 2008)'
_computing_structure_refinement 'SHELXL97 (Sheldrick, 2008)'
_computing_structure_solution 'SHELXS97 (Sheldrick, 2008)'
_diffrn_ambient_temperature 293(2)
_diffrn_measured_fraction_theta_full 0.999
_diffrn_measured_fraction_theta_max 0.999
_diffrn_measurement_device_type 'Bruker APEXII CCD'
_diffrn_measurement_method '\f and \w'
_diffrn_radiation_monochromator graphite
_diffrn_radiation_source 'fine-focus sealed tube'
_diffrn_radiation_type MoK\a
_diffrn_radiation_wavelength 0.71073
_diffrn_reflns_av_R_equivalents 0.0232
_diffrn_reflns_av_sigmaI/netI 0.0164
_diffrn_reflns_limit_h_max 13
_diffrn_reflns_limit_h_min -14
_diffrn_reflns_limit_k_max 10
_diffrn_reflns_limit_k_min -10
_diffrn_reflns_limit_l_max 15
_diffrn_reflns_limit_l_min -19
_diffrn_reflns_number 8554
_diffrn_reflns_theta_full 25.03
_diffrn_reflns_theta_max 25.03
_diffrn_reflns_theta_min 3.02
_exptl_absorpt_coefficient_mu 5.041
_exptl_absorpt_correction_T_max 0.365
_exptl_absorpt_correction_T_min 0.239
_exptl_absorpt_correction_type multi-scan
_exptl_absorpt_process_details '(SADABS; Sheldrick, 1996)'
_exptl_crystal_colour colourless
_exptl_crystal_density_diffrn 2.567
_exptl_crystal_density_method 'not measured'
_exptl_crystal_description block
_exptl_crystal_F_000 1232
_exptl_crystal_size_max 0.32
_exptl_crystal_size_mid 0.24
_exptl_crystal_size_min 0.20
_refine_diff_density_max 0.515
_refine_diff_density_min -0.502
_refine_ls_extinction_coef 0.00271(13)
_refine_ls_extinction_expression Fc^*^=kFc[1+0.001xFc^2^\l^3^/sin(2\q)]^-1/4^
_refine_ls_extinction_method 'SHELXL97 (Sheldrick, 2008)'
_refine_ls_goodness_of_fit_ref 1.059
_refine_ls_hydrogen_treatment constr
_refine_ls_matrix_type full
_refine_ls_number_parameters 128
_refine_ls_number_reflns 1496
_refine_ls_number_restraints 0
_refine_ls_restrained_S_all 1.059
_refine_ls_R_factor_all 0.0194
_refine_ls_R_factor_gt 0.0162
_refine_ls_shift/su_max 0.003
_refine_ls_shift/su_mean 0.000
_refine_ls_structure_factor_coef Fsqd
_refine_ls_weighting_details 'calc w = 1/[\s^2^(Fo^2^)+(0.0185P)^2^+2.3502P] where P=(Fo^2^+2Fc^2^)/3'
_refine_ls_weighting_scheme calc
_refine_ls_wR_factor_gt 0.0396
_refine_ls_wR_factor_ref 0.0406
_reflns_number_gt 1316
_reflns_number_total 1496
_reflns_threshold_expression I>2\s(I)
_cod_data_source_file rz2328.cif
_cod_data_source_block I
_cod_database_code 2222437
_cod_database_fobs_code 2222437

loop_
_symmetry_equiv_pos_as_xyz
'x, y, z'
'-x+1/2, -y, z+1/2'
'-x, y+1/2, -z+1/2'
'x+1/2, -y+1/2, -z'
'-x, -y, -z'
'x-1/2, y, -z-1/2'
'x, -y-1/2, z-1/2'
'-x-1/2, y-1/2, z'

loop_
_atom_site_type_symbol
_atom_site_label
_atom_site_fract_x
_atom_site_fract_y
_atom_site_fract_z
_atom_site_U_iso_or_equiv
_atom_site_adp_type
_atom_site_calc_flag
_atom_site_refinement_flags
_atom_site_occupancy
_atom_site_disorder_assembly
_atom_site_disorder_group
La La1 0.968426(12) 0.009678(17) 0.662201(9) 0.01104(9) Uani d . 1 . .
O O1 0.80247(17) 0.1816(2) 0.67873(12) 0.0212(5) Uani d . 1 . .
O O2 0.68279(17) 0.3455(3) 0.62560(14) 0.0274(5) Uani d . 1 . .
O O3 0.9060(2) 0.5049(2) 0.31256(13) 0.0222(5) Uani d . 1 . .
O O4 0.98606(16) 0.2761(2) 0.29004(12) 0.0170(4) Uani d . 1 . .
O O5 1.0936(2) 0.2221(3) 0.60343(15) 0.0325(6) Uani d . 1 . .
H H5A 1.0942 0.1442 0.6371 0.049 Uiso d R 1 . .
H H5B 1.0973 0.3066 0.6322 0.049 Uiso d R 1 . .
O O6 1.15184(19) -0.0151(2) 0.73037(16) 0.0338(6) Uani d . 1 . .
H H6A 1.1780 -0.1047 0.7434 0.051 Uiso d R 1 . .
H H6B 1.1851 0.0664 0.7475 0.051 Uiso d R 1 . .
N N1 0.89277(19) 0.1436(3) 0.52362(14) 0.0162(5) Uani d . 1 . .
N N2 0.93750(19) 0.1715(3) 0.44839(14) 0.0165(5) Uani d . 1 . .
C C1 0.7644(2) 0.2632(3) 0.61947(19) 0.0153(6) Uani d . 1 . .
C C2 0.8238(2) 0.2624(3) 0.53938(17) 0.0155(6) Uani d . 1 . .
C C3 0.8237(2) 0.3719(3) 0.47460(18) 0.0190(7) Uani d . 1 . .
H H3 0.7841 0.4646 0.4698 0.023 Uiso calc R 1 . .
C C4 0.8967(2) 0.3099(3) 0.41903(17) 0.0160(6) Uani d . 1 . .
C C5 0.9322(2) 0.3675(3) 0.33671(17) 0.0154(6) Uani d . 1 . .

loop_
_atom_site_aniso_label
_atom_site_aniso_U_11
_atom_site_aniso_U_22
_atom_site_aniso_U_33
_atom_site_aniso_U_12
_atom_site_aniso_U_13
_atom_site_aniso_U_23
La1 0.01164(12) 0.01181(12) 0.00967(12) 0.00021(6) 0.00036(6) -0.00053(6)
O1 0.0230(12) 0.0285(11) 0.0122(11) 0.0074(9) 0.0021(9) 0.0032(9)
O2 0.0223(12) 0.0311(12) 0.0287(13) 0.0141(10) 0.0086(10) 0.0075(10)
O3 0.0358(13) 0.0158(11) 0.0150(10) 0.0056(9) 0.0055(10) 0.0026(8)
O4 0.0217(11) 0.0158(10) 0.0134(11) 0.0024(8) 0.0033(8) -0.0008(8)
O5 0.0410(15) 0.0214(11) 0.0351(13) -0.0112(11) 0.0097(12) -0.0019(10)
O6 0.0253(13) 0.0264(12) 0.0496(16) -0.0030(10) -0.0187(12) 0.0042(10)
N1 0.0190(13) 0.0176(12) 0.0120(12) 0.0019(10) 0.0034(10) 0.0015(9)
N2 0.0201(13) 0.0186(12) 0.0108(12) 0.0022(10) 0.0041(10) 0.0027(10)
C1 0.0151(16) 0.0149(14) 0.0159(15) -0.0019(12) 0.0012(11) -0.0016(11)
C2 0.0159(15) 0.0169(14) 0.0137(15) 0.0016(12) 0.0000(12) 0.0006(11)
C3 0.0235(17) 0.0163(14) 0.0173(16) 0.0060(12) 0.0011(12) 0.0011(12)
C4 0.0190(16) 0.0153(13) 0.0137(15) 0.0014(12) 0.0004(12) 0.0016(11)
C5 0.0159(15) 0.0153(14) 0.0149(16) -0.0021(11) -0.0020(11) 0.0005(12)

loop_
_atom_type_symbol
_atom_type_description
_atom_type_scat_dispersion_real
_atom_type_scat_dispersion_imag
_atom_type_scat_source
C C 0.0033 0.0016 'International Tables Vol C Tables 4.2.6.8 and 6.1.1.4'
H H 0.0000 0.0000 'International Tables Vol C Tables 4.2.6.8 and 6.1.1.4'
N N 0.0061 0.0033 'International Tables Vol C Tables 4.2.6.8 and 6.1.1.4'
O O 0.0106 0.0060 'International Tables Vol C Tables 4.2.6.8 and 6.1.1.4'
La La -0.2871 2.4523 'International Tables Vol C Tables 4.2.6.8 and 6.1.1.4'

loop_
_geom_angle_atom_site_label_1
_geom_angle_atom_site_label_2
_geom_angle_atom_site_label_3
_geom_angle_site_symmetry_1
_geom_angle_site_symmetry_3
_geom_angle
_geom_angle_publ_flag
O2 La1 O3 8_755 7_566 87.64(7) ?
O2 La1 O1 8_755 . 73.08(8) ?
O3 La1 O1 7_566 . 71.11(7) ?
O2 La1 O6 8_755 . 139.71(7) ?
O3 La1 O6 7_566 . 82.55(8) ?
O1 La1 O6 . . 137.56(7) ?
O2 La1 O5 8_755 . 142.39(7) ?
O3 La1 O5 7_566 . 124.93(7) ?
O1 La1 O5 . . 98.20(7) ?
O6 La1 O5 . . 70.16(8) ?
O2 La1 O4 8_755 5_756 73.32(7) ?
O3 La1 O4 7_566 5_756 75.12(6) ?
O1 La1 O4 . 5_756 132.65(6) ?
O6 La1 O4 . 5_756 66.39(6) ?
O5 La1 O4 . 5_756 128.50(7) ?
O2 La1 N2 8_755 5_756 81.81(8) ?
O3 La1 N2 7_566 5_756 138.85(7) ?
O1 La1 N2 . 5_756 140.31(7) ?
O6 La1 N2 . 5_756 80.43(8) ?
O5 La1 N2 . 5_756 83.25(7) ?
O4 La1 N2 5_756 5_756 63.74(7) ?
O2 La1 N1 8_755 . 76.18(7) ?
O3 La1 N1 7_566 . 134.47(7) ?
O1 La1 N1 . . 63.52(7) ?
O6 La1 N1 . . 135.32(8) ?
O5 La1 N1 . . 67.51(8) ?
O4 La1 N1 5_756 . 135.91(6) ?
N2 La1 N1 5_756 . 81.13(7) ?
O2 La1 O4 8_755 7_566 128.39(7) ?
O3 La1 O4 7_566 7_566 49.28(6) ?
O1 La1 O4 . 7_566 67.31(6) ?
O6 La1 O4 . 7_566 70.28(7) ?
O5 La1 O4 . 7_566 76.32(6) ?
O4 La1 O4 5_756 7_566 112.04(2) ?
N2 La1 O4 5_756 7_566 148.53(7) ?
N1 La1 O4 . 7_566 111.79(6) ?
O2 La1 C5 8_755 7_566 107.57(8) ?
O3 La1 C5 7_566 7_566 24.47(7) ?
O1 La1 C5 . 7_566 65.50(7) ?
O6 La1 C5 . 7_566 76.66(8) ?
O5 La1 C5 . 7_566 101.11(7) ?
O4 La1 C5 5_756 7_566 94.58(7) ?
N2 La1 C5 5_756 7_566 153.48(8) ?
N1 La1 C5 . 7_566 124.88(7) ?
O4 La1 C5 7_566 7_566 24.90(7) ?
O2 La1 H5A 8_755 . 154.3 ?
O3 La1 H5A 7_566 . 117.8 ?
O1 La1 H5A . . 110.3 ?
O6 La1 H5A . . 54.3 ?
O5 La1 H5A . . 15.9 ?
O4 La1 H5A 5_756 . 114.5 ?
N2 La1 H5A 5_756 . 80.6 ?
N1 La1 H5A . . 82.7 ?
O4 La1 H5A 7_566 . 73.1 ?
C5 La1 H5A 7_566 . 96.4 ?
C1 O1 La1 . . 122.68(18) ?
C1 O2 La1 . 8_765 170.3(2) ?
C5 O3 La1 . 7_565 99.48(17) ?
C5 O4 La1 . 5_756 120.58(17) ?
C5 O4 La1 . 7_565 89.78(16) ?
La1 O4 La1 5_756 7_565 148.37(8) ?
La1 O5 H5B . . 114.9 ?
H5A O5 H5B . . 107.7 ?
La1 O6 H6A . . 121.7 ?
La1 O6 H6B . . 120.9 ?
H6A O6 H6B . . 116.7 ?
C2 N1 N2 . . 107.8(2) ?
C2 N1 La1 . . 112.86(17) ?
N2 N1 La1 . . 131.91(17) ?
N1 N2 C4 . . 107.5(2) ?
N1 N2 La1 . 5_756 133.56(17) ?
C4 N2 La1 . 5_756 115.97(17) ?
O2 C1 O1 . . 123.8(3) ?
O2 C1 C2 . . 119.1(3) ?
O1 C1 C2 . . 117.0(2) ?
N1 C2 C3 . . 110.8(3) ?
N1 C2 C1 . . 119.2(2) ?
C3 C2 C1 . . 129.9(3) ?
C4 C3 C2 . . 103.2(2) ?
C4 C3 H3 . . 128.4 ?
C2 C3 H3 . . 128.4 ?
N2 C4 C3 . . 110.7(2) ?
N2 C4 C5 . . 118.5(2) ?
C3 C4 C5 . . 130.8(3) ?
O3 C5 O4 . . 121.0(3) ?
O3 C5 C4 . . 119.7(3) ?
O4 C5 C4 . . 119.2(2) ?
O3 C5 La1 . 7_565 56.04(14) ?
O4 C5 La1 . 7_565 65.32(14) ?
C4 C5 La1 . 7_565 171.1(2) ?

loop_
_geom_bond_atom_site_label_1
_geom_bond_atom_site_label_2
_geom_bond_site_symmetry_2
_geom_bond_distance
_geom_bond_publ_flag
La1 O2 8_755 2.424(2) ?
La1 O3 7_566 2.535(2) ?
La1 O1 . 2.554(2) ?
La1 O6 . 2.559(2) ?
La1 O5 . 2.564(2) ?
La1 O4 5_756 2.5929(19) ?
La1 N2 5_756 2.620(2) ?
La1 N1 . 2.665(2) ?
La1 O4 7_566 2.7388(19) ?
La1 C5 7_566 3.014(3) ?
La1 H5A . 1.9874 ?
O1 C1 . 1.266(4) ?
O2 C1 . 1.242(3) ?
O2 La1 8_765 2.424(2) ?
O3 C5 . 1.266(3) ?
O3 La1 7_565 2.535(2) ?
O4 C5 . 1.269(3) ?
O4 La1 5_756 2.5929(19) ?
O4 La1 7_565 2.7388(19) ?
O5 H5A . 0.8500 ?
O5 H5B . 0.8500 ?
O6 H6A . 0.8500 ?
O6 H6B . 0.8499 ?
N1 C2 . 1.349(4) ?
N1 N2 . 1.350(3) ?
N2 C4 . 1.360(4) ?
N2 La1 5_756 2.620(2) ?
C1 C2 . 1.483(4) ?
C2 C3 . 1.389(4) ?
C3 C4 . 1.380(4) ?
C3 H3 . 0.9300 ?
C4 C5 . 1.474(4) ?
C5 La1 7_565 3.014(3) ?

loop_
_geom_hbond_atom_site_label_D
_geom_hbond_atom_site_label_H
_geom_hbond_atom_site_label_A
_geom_hbond_site_symmetry_A
_geom_hbond_distance_DH
_geom_hbond_distance_HA
_geom_hbond_distance_DA
_geom_hbond_angle_DHA
O5 H5A O6 . 0.85 2.14 2.944(3) 159
O5 H5B O3 5_766 0.85 1.82 2.667(3) 174
O6 H6A O1 3_746 0.85 2.20 2.999(3) 155
O6 H6B O1 6_657 0.85 2.12 2.908(3) 153

loop_
_geom_torsion_atom_site_label_1
_geom_torsion_atom_site_label_2
_geom_torsion_atom_site_label_3
_geom_torsion_atom_site_label_4
_geom_torsion_site_symmetry_1
_geom_torsion_site_symmetry_2
_geom_torsion_site_symmetry_3
_geom_torsion_site_symmetry_4
_geom_torsion
_geom_torsion_publ_flag
O2 La1 O1 C1 8_755 . . . -89.3(2) ?
O3 La1 O1 C1 7_566 . . . 177.3(2) ?
O6 La1 O1 C1 . . . . 122.6(2) ?
O5 La1 O1 C1 . . . . 53.1(2) ?
O4 La1 O1 C1 5_756 . . . -135.8(2) ?
N2 La1 O1 C1 5_756 . . . -36.2(3) ?
N1 La1 O1 C1 . . . . -6.6(2) ?
O4 La1 O1 C1 7_566 . . . 124.5(2) ?
C5 La1 O1 C1 7_566 . . . 151.7(2) ?
O2 La1 N1 C2 8_755 . . . 93.7(2) ?
O3 La1 N1 C2 7_566 . . . 21.3(2) ?
O1 La1 N1 C2 . . . . 15.99(18) ?
O6 La1 N1 C2 . . . . -115.99(19) ?
O5 La1 N1 C2 . . . . -96.26(19) ?
O4 La1 N1 C2 5_756 . . . 141.00(17) ?
N2 La1 N1 C2 5_756 . . . 177.4(2) ?
O4 La1 N1 C2 7_566 . . . -32.5(2) ?
C5 La1 N1 C2 7_566 . . . -8.2(2) ?
O2 La1 N1 N2 8_755 . . . -120.8(2) ?
O3 La1 N1 N2 7_566 . . . 166.70(19) ?
O1 La1 N1 N2 . . . . 161.4(2) ?
O6 La1 N1 N2 . . . . 29.5(3) ?
O5 La1 N1 N2 . . . . 49.2(2) ?
O4 La1 N1 N2 5_756 . . . -73.6(2) ?
N2 La1 N1 N2 5_756 . . . -37.1(2) ?
O4 La1 N1 N2 7_566 . . . 113.0(2) ?
C5 La1 N1 N2 7_566 . . . 137.2(2) ?
C2 N1 N2 C4 . . . . 1.1(3) ?
La1 N1 N2 C4 . . . . -145.6(2) ?
C2 N1 N2 La1 . . . 5_756 -157.9(2) ?
La1 N1 N2 La1 . . . 5_756 55.4(3) ?
La1 O1 C1 O2 . . . . 178.7(2) ?
La1 O1 C1 C2 . . . . -3.1(3) ?
N2 N1 C2 C3 . . . . -0.9(3) ?
La1 N1 C2 C3 . . . . 152.7(2) ?
N2 N1 C2 C1 . . . . -178.8(2) ?
La1 N1 C2 C1 . . . . -25.2(3) ?
O2 C1 C2 N1 . . . . -161.5(3) ?
O1 C1 C2 N1 . . . . 20.3(4) ?
O2 C1 C2 C3 . . . . 21.1(5) ?
O1 C1 C2 C3 . . . . -157.2(3) ?
N1 C2 C3 C4 . . . . 0.4(3) ?
C1 C2 C3 C4 . . . . 178.0(3) ?
N1 N2 C4 C3 . . . . -0.9(3) ?
La1 N2 C4 C3 5_756 . . . 162.30(19) ?
N1 N2 C4 C5 . . . . -179.6(2) ?
La1 N2 C4 C5 5_756 . . . -16.4(3) ?
C2 C3 C4 N2 . . . . 0.3(3) ?
C2 C3 C4 C5 . . . . 178.8(3) ?
La1 O3 C5 O4 7_565 . . . 7.1(3) ?
La1 O3 C5 C4 7_565 . . . -170.7(2) ?
La1 O4 C5 O3 5_756 . . . -177.2(2) ?
La1 O4 C5 O3 7_565 . . . -6.5(3) ?
La1 O4 C5 C4 5_756 . . . 0.7(3) ?
La1 O4 C5 C4 7_565 . . . 171.4(2) ?
La1 O4 C5 La1 5_756 . . 7_565 -170.65(16) ?
N2 C4 C5 O3 . . . . -171.1(3) ?
C3 C4 C5 O3 . . . . 10.5(5) ?
N2 C4 C5 O4 . . . . 11.0(4) ?
C3 C4 C5 O4 . . . . -167.4(3) ?
